data_2011117
loop_
_publ_author_name
'Gerkin, Roger E.'

_publ_section_title
;
 Hydrogen bonds and C---H&#x00B7;&#x00B7;&#x00B7;O interactions in the
 enol tautomer of
 4-(phenylsulfonyl)spiro[cyclopentane-1,9'-[9<i>H</i>]fluorene]-2,3-dione
;
_journal_issue 7
_journal_name_full 'Acta Crystallographica Section C'
_journal_page_first 843
_journal_page_last 845
_journal_paper_doi 10.1107/S0108270100004595
_journal_volume 56
_journal_year 2000
_chemical_formula_moiety 'C23 H16 O4 S '
_chemical_formula_sum 'C23 H16 O4 S'
_chemical_formula_weight 388.44
_chemical_name_common
;enol tautomer of 4-(phenylsulfonyl)-spiro[cyclopentane-1, 9'-[9H]fluorene]-2,
3- dione
;
_space_group_IT_number 14
_symmetry_cell_setting monoclinic
_symmetry_space_group_name_Hall '-P 2yn'
_symmetry_space_group_name_H-M 'P 1 21/n 1'
_cell_angle_alpha 90
_cell_angle_beta 95.701(9)
_cell_angle_gamma 90
_cell_formula_units_Z 4
_cell_length_a 8.4780(10)
_cell_length_b 10.4060(10)
_cell_length_c 21.3360(10)
_cell_measurement_reflns_used 25
_cell_measurement_temperature 296
_cell_measurement_theta_max 17.5
_cell_measurement_theta_min 16.1
_cell_volume 1873.0(3)
_computing_cell_refinement 'MSC/AFC Diffractometer Control Software'
_computing_data_collection
;  MSC/AFC Diffractometer Control Software (Molecular Structure
Corporation, 1988)
;
_computing_data_reduction 'TEXSAN (Molecular Structure Corporation, 1995)'
_computing_molecular_graphics 'ORTEPII (Johnson, 1976)'
_computing_publication_material 'TEXSAN and PLATON (Spek, 1990)'
_computing_structure_refinement TEXSAN
_computing_structure_solution 'SHELXS86 (Sheldrick, 1990)'
_diffrn_ambient_temperature 296
_diffrn_measurement_device_type AFC5S
_diffrn_measurement_method 'omega scans '
_diffrn_radiation_monochromator graphite
_diffrn_radiation_source 'X-ray tube'
_diffrn_radiation_type MoK\a
_diffrn_radiation_wavelength .71073
_diffrn_reflns_av_R_equivalents .010
_diffrn_reflns_limit_h_max 11
_diffrn_reflns_limit_h_min 0
_diffrn_reflns_limit_k_max 13
_diffrn_reflns_limit_k_min 0
_diffrn_reflns_limit_l_max 27
_diffrn_reflns_limit_l_min -27
_diffrn_reflns_number 4618
_diffrn_reflns_theta_max 27.55
_diffrn_reflns_theta_min 2.8
_diffrn_standards_decay_% -1.8
_diffrn_standards_interval_count 150
_diffrn_standards_number 6
_exptl_absorpt_coefficient_mu .200
_exptl_absorpt_correction_type none
_exptl_crystal_colour colorless
_exptl_crystal_density_diffrn 1.377
_exptl_crystal_description 'cut plate'
_exptl_crystal_F_000 808
_exptl_crystal_size_max .42
_exptl_crystal_size_mid .35
_exptl_crystal_size_min .27
_refine_diff_density_max .39
_refine_diff_density_min -.47
_refine_ls_extinction_method none
_refine_ls_goodness_of_fit_ref 1.44
_refine_ls_hydrogen_treatment mixed
_refine_ls_matrix_type full
_refine_ls_number_parameters 257
_refine_ls_number_reflns 4331
_refine_ls_R_factor_gt .046
_refine_ls_shift/su_max .001
_refine_ls_structure_factor_coef Fsqd
_refine_ls_weighting_details 'w = 1/[\s^2^~cs~ + (0.012I)^2^]'
_refine_ls_weighting_scheme calc
_refine_ls_wR_factor_ref .083
_reflns_number_gt 3246
_reflns_number_total 4333
_reflns_threshold_expression 'I > 2.0\s~I~'
_cod_data_source_file fr1267.cif
_cod_data_source_block I
_cod_depositor_comments
;
The following automatic conversions were performed:

'_refine_ls_weighting_scheme' value 'w = 1/[\s^2^~cs~ + (0.012I)^2^]'
was changed to 'calc'. New tag '_refine_ls_weighting_details' was
created. The value of the new tag was set to 'w = 1/[\s^2^~cs~ +
(0.012I)^2^]'.

Automatic conversion script
Id: cif_fix_values 3143 2015-03-26 13:38:13Z robertas 
;
_cod_original_cell_volume 1873.2(4)
_cod_original_sg_symbol_H-M 'P 21/n'
_cod_database_code 2011117

loop_
_symmetry_equiv_pos_as_xyz
'  +x,  +y,  +z'
1/2-x,1/2+y,1/2-z
'  -x,  -y,  -z'
1/2+x,1/2-y,1/2+z

loop_
_atom_site_label
_atom_site_fract_x
_atom_site_fract_y
_atom_site_fract_z
_atom_site_U_iso_or_equiv
_atom_site_adp_type
_atom_site_calc_flag
_atom_site_calc_attached_atom
_atom_site_refinement_flags
_atom_site_occupancy
S1 .17658(5) .18786(5) .55526(2) .04190(10) Uani d ? . 1.000
O1 .0276(2) -.07170(10) .61194(7) .0575(5) Uani d ? . 1.000
O2 .1509(2) .07500(10) .51599(6) .0618(5) Uani d ? . 1.000
O3 .08700(10) .30210(10) .53870(6) .0584(4) Uani d ? . 1.000
O4 .0327(2) -.06930(10) .74399(6) .0606(5) Uani d ? . 1.000
C1 .4418(2) .0642(2) .77549(9) .0491(6) Uani d ? . 1.000
C2 .5588(2) .0450(2) .82510(10) .0599(7) Uani d ? . 1.000
C3 .5309(3) .0739(2) .88600(10) .0613(7) Uani d ? . 1.000
C4 .3885(2) .1241(2) .89966(9) .0520(6) Uani d ? . 1.000
C5 .0316(3) .2487(2) .89869(9) .0554(7) Uani d ? . 1.000
C6 -.1195(3) .2971(2) .88420(10) .0633(7) Uani d ? . 1.000
C7 -.1888(2) .2992(2) .82330(10) .0581(7) Uani d ? . 1.000
C8 -.1082(2) .2527(2) .77468(9) .0486(6) Uani d ? . 1.000
C9 .1518(2) .1454(2) .74426(7) .0346(5) Uani d ? . 1.000
C10 .2985(2) .1146(2) .78904(8) .0356(5) Uani d ? . 1.000
C11 .2713(2) .1456(2) .85065(8) .0384(5) Uani d ? . 1.000
C12 .1132(2) .2013(2) .85033(8) .0393(5) Uani d ? . 1.000
C13 .0428(2) .2044(2) .78847(7) .0360(5) Uani d ? . 1.000
C14 .0808(2) .0201(2) .71580(8) .0382(5) Uani d ? . 1.000
C15 .0837(2) .0283(2) .64629(8) .0372(5) Uani d ? . 1.000
C16 .1443(2) .1410(2) .63130(7) .0329(5) Uani d ? . 1.000
C17 .1850(2) .2282(2) .68670(8) .0403(5) Uani d ? . 1.000
C18 .3794(2) .2269(2) .56277(8) .0378(5) Uani d ? . 1.000
C19 .4904(2) .1303(2) .56594(9) .0524(6) Uani d ? . 1.000
C20 .6499(2) .1627(2) .57450(10) .0635(7) Uani d ? . 1.000
C21 .6948(2) .2891(2) .58030(10) .0641(7) Uani d ? . 1.000
C22 .5830(3) .3844(2) .57750(10) .0691(8) Uani d ? . 1.000
C23 .4233(2) .3539(2) .56880(10) .0542(6) Uani d ? . 1.000
H1 .4606 .0425 .7322 .059 Uiso c ? . 1.000
H1O1 .039(3) -.059(2) .5710(10) .110(10) Uiso d ? . 1.000
H2 .6622 .0105 .8166 .072 Uiso c ? . 1.000
H3 .6144 .0584 .9203 .074 Uiso c ? . 1.000
H4 .3700 .1444 .9432 .062 Uiso c ? . 1.000
H5 .0802 .2478 .9423 .067 Uiso c ? . 1.000
H6 -.1781 .3306 .9180 .076 Uiso c ? . 1.000
H7 -.2961 .3338 .8142 .070 Uiso c ? . 1.000
H8 -.1577 .2540 .7312 .058 Uiso c ? . 1.000
H17B .1178 .3051 .6837 .048 Uiso c ? . 1.000
H17A .2966 .2539 .6894 .048 Uiso c ? . 1.000
H19 .4575 .0401 .5622 .063 Uiso c ? . 1.000
H20 .7307 .0951 .5764 .076 Uiso c ? . 1.000
H21 .8076 .3113 .5864 .077 Uiso c ? . 1.000
H22 .6160 .4745 .5817 .083 Uiso c ? . 1.000
H23 .3429 .4218 .5670 .065 Uiso c ? . 1.000

loop_
_atom_site_aniso_label
_atom_site_aniso_U_11
_atom_site_aniso_U_22
_atom_site_aniso_U_33
_atom_site_aniso_U_12
_atom_site_aniso_U_13
_atom_site_aniso_U_23
S1 .0340(2) .0635(3) .0276(2) -.0106(2) .0011(2) -.0022(2)
O1 .0740(10) .0521(9) .0457(8) -.0240(8) .0036(8) -.0164(7)
O2 .0617(9) .0860(10) .0385(7) -.0310(8) .0077(7) -.0234(7)
O3 .0416(7) .0830(10) .0485(8) .0071(8) -.0041(6) .0234(8)
O4 .0800(10) .0500(9) .0493(8) -.0252(8) -.0052(7) .0105(7)
C1 .0450(10) .0440(10) .0590(10) -.0020(10) .0080(10) -.0060(10)
C2 .0380(10) .0460(10) .094(2) .0030(10) -.0030(10) -.0040(10)
C3 .0520(10) .0510(10) .075(2) .0020(10) -.0240(10) -.0020(10)
C4 .0570(10) .0510(10) .0440(10) .0020(10) -.0140(10) -.0020(10)
C5 .0660(10) .0640(10) .0370(10) .0040(10) .0090(10) -.0050(10)
C6 .067(2) .066(2) .0610(10) .0100(10) .0260(10) -.0030(10)
C7 .0440(10) .0570(10) .075(2) .0100(10) .0130(10) .0080(10)
C8 .0430(10) .0520(10) .0490(10) .0020(10) -.0021(9) .0070(10)
C9 .0400(10) .0350(10) .0285(8) -.0041(8) .0006(7) -.0007(7)
C10 .0351(9) .0310(10) .0397(9) -.0046(8) .0000(8) -.0010(8)
C11 .0430(10) .0340(10) .0360(9) -.0038(8) -.0048(8) -.0004(8)
C12 .0430(10) .0410(10) .0335(9) -.0022(9) .0028(8) .0005(8)
C13 .0383(9) .0360(10) .0332(9) -.0012(8) .0021(7) .0032(8)
C14 .0380(10) .0380(10) .0370(10) -.0037(8) -.0029(8) .0023(8)
C15 .0360(10) .0400(10) .0354(9) -.0038(8) .0005(8) -.0067(8)
C16 .0308(9) .0410(10) .0266(8) -.0023(8) .0022(7) -.0025(7)
C17 .0510(10) .0380(10) .0318(9) -.0057(9) .0044(8) -.0020(8)
C18 .0313(9) .0520(10) .0308(9) -.0057(9) .0057(7) -.0052(8)
C19 .0450(10) .0500(10) .0620(10) -.0020(10) .0070(10) -.0080(10)
C20 .0400(10) .070(2) .080(2) .0090(10) .0040(10) -.0090(10)
C21 .0360(10) .083(2) .074(2) -.0110(10) .0040(10) -.0120(10)
C22 .0490(10) .0590(10) .099(2) -.0180(10) .0060(10) -.0120(10)
C23 .0420(10) .0500(10) .0710(10) -.0030(10) .0060(10) -.0070(10)

loop_
_atom_type_symbol
_atom_type_scat_dispersion_real
_atom_type_scat_dispersion_imag
_atom_type_scat_source
H 0 0 'Stewart, Davidson & Simpson (1965)'
C .003 .002 'Creagh & McAuley (1992)'
O .011 .006 'Creagh & McAuley (1992)'
S .125 .123 'Creagh & McAuley (1992)'

loop_
_geom_angle_atom_site_label_1
_geom_angle_atom_site_label_2
_geom_angle_atom_site_label_3
_geom_angle
_geom_angle_publ_flag
O2 S1 O3 118.96(8) yes
O2 S1 C16 106.50(8) yes
O2 S1 C18 109.26(8) yes
O3 S1 C16 109.44(8) yes
O3 S1 C18 108.63(9) yes
C16 S1 C18 102.85(8) yes
C15 O1 H1O1 111(2) no
C2 C1 C10 118.1(2) no
C2 C1 H1 120.9 no
C10 C1 H1 120.9 no
C1 C2 C3 120.6(2) no
C1 C2 H2 119.7 no
C3 C2 H2 119.7 no
C2 C3 C4 121.4(2) no
C2 C3 H3 119.3 no
C4 C3 H3 119.3 no
C3 C4 C11 118.7(2) no
C3 C4 H4 120.7 no
C11 C4 H4 120.7 no
C6 C5 C12 118.8(2) no
C6 C5 H5 120.6 no
C12 C5 H5 120.6 no
C5 C6 C7 121.2(2) no
C5 C6 H6 119.4 no
C7 C6 H6 119.4 no
C6 C7 C8 120.5(2) no
C6 C7 H7 119.7 no
C8 C7 H7 119.7 no
C7 C8 C13 118.9(2) no
C7 C8 H8 120.5 no
C13 C8 H8 120.5 no
C10 C9 C13 101.83(13) yes
C10 C9 C14 109.41(14) yes
C10 C9 C17 114.39(14) yes
C13 C9 C14 110.53(14) yes
C13 C9 C17 116.01(14) yes
C14 C9 C17 104.70(13) yes
C1 C10 C9 129.0(2) no
C1 C10 C11 121.1(2) no
C9 C10 C11 110.00(10) no
C4 C11 C10 120.0(2) no
C4 C11 C12 131.0(2) no
C10 C11 C12 109.00(10) no
C5 C12 C11 131.5(2) no
C5 C12 C13 119.8(2) no
C11 C12 C13 108.70(10) no
C8 C13 C9 128.7(2) no
C8 C13 C12 120.8(2) no
C9 C13 C12 110.50(10) no
O4 C14 C9 126.8(2) yes
O4 C14 C15 125.7(2) yes
C9 C14 C15 107.51(14) yes
O1 C15 C14 117.6(2) yes
O1 C15 C16 132.9(2) yes
C14 C15 C16 109.53(15) yes
S1 C16 C15 124.75(13) yes
S1 C16 C17 121.25(13) yes
C15 C16 C17 114.00(14) yes
C9 C17 C16 104.02(14) yes
C9 C17 H17B 110.8 no
C9 C17 H17A 110.8 no
C16 C17 H17B 110.8 no
C16 C17 H17A 110.8 no
H17B C17 H17A 109.5 no
S1 C18 C19 119.60(10) no
S1 C18 C23 118.90(10) no
C19 C18 C23 121.4(2) no
C18 C19 C20 118.8(2) no
C18 C19 H19 120.6 no
C20 C19 H19 120.6 no
C19 C20 C21 120.2(2) no
C19 C20 H20 119.9 no
C21 C20 H20 119.9 no
C20 C21 C22 120.4(2) no
C20 C21 H21 119.8 no
C22 C21 H21 119.8 no
C21 C22 C23 120.2(2) no
C21 C22 H22 119.9 no
C23 C22 H22 119.9 no
C18 C23 C22 119.0(2) no
C18 C23 H23 120.5 no
C22 C23 H23 120.5 no

loop_
_geom_bond_atom_site_label_1
_geom_bond_atom_site_label_2
_geom_bond_site_symmetry_1
_geom_bond_site_symmetry_2
_geom_bond_distance
_geom_bond_publ_flag
S1 O2 . . 1.4462(13) yes
S1 O3 . . 1.4358(14) yes
S1 C16 . . 1.742(2) yes
S1 C18 . . 1.759(2) yes
O1 C15 . . 1.333(2) yes
O1 H1O1 . . .90(2) no
O4 C14 . . 1.201(2) yes
C1 C2 . . 1.391(3) no
C1 C10 . . 1.380(2) no
C1 H1 . . .98 no
C2 C3 . . 1.377(3) no
C2 H2 . . .98 no
C3 C4 . . 1.373(3) no
C3 H3 . . .98 no
C4 C11 . . 1.387(2) no
C4 H4 . . .98 no
C5 C6 . . 1.383(3) no
C5 C12 . . 1.389(2) no
C5 H5 . . .98 no
C6 C7 . . 1.371(3) no
C6 H6 . . .98 no
C7 C8 . . 1.385(3) no
C7 H7 . . .98 no
C8 C13 . . 1.380(2) no
C8 H8 . . .98 no
C9 C10 . . 1.525(2) no
C9 C13 . . 1.515(2) no
C9 C14 . . 1.536(2) yes
C9 C17 . . 1.549(2) yes
C10 C11 . . 1.395(2) no
C11 C12 . . 1.460(2) no
C12 C13 . . 1.394(2) no
C14 C15 . . 1.488(2) yes
C15 C16 . . 1.332(2) yes
C16 C17 . . 1.503(2) yes
C17 H17B . . .98 no
C17 H17A . . .98 no
C18 C19 . . 1.374(2) no
C18 C23 . . 1.376(2) no
C19 C20 . . 1.388(3) no
C19 H19 . . .98 no
C20 C21 . . 1.371(3) no
C20 H20 . . .98 no
C21 C22 . . 1.369(3) no
C21 H21 . . .98 no
C22 C23 . . 1.385(3) no
C22 H22 . . .98 no
C23 H23 . . .98 no

loop_
_geom_contact_atom_site_label_1
_geom_contact_atom_site_label_2
_geom_contact_distance
_geom_contact_site_symmetry_2
_geom_contact_publ_flag
O1 H7 2.8146 2_446 no
O1 O2 2.987(2) 3_556 no
O1 C4 3.258(2) 2_546 no
O1 C11 3.453(2) 2_546 no
O1 C7 3.572(2) 2_446 no
O2 H1O1 2.34(3) 3_556 no
O2 H6 2.8357 4_554 no
O2 H20 2.9011 3_656 no
O2 O2 3.018(2) 3_556 no
O3 H4 2.6652 4_454 no
O3 H21 2.6716 1_455 no
O3 H3 2.9433 4_454 no
O3 C4 3.351(2) 4_454 no
O3 C3 3.451(3) 2_556 no
O3 C3 3.493(3) 4_454 no
O3 C21 3.528(2) 1_455 no
O3 C4 3.599(2) 2_556 no
O4 H7 2.4674 2_446 no
O4 H17A 2.6625 2_546 no
O4 C7 3.407(2) 2_446 no
O4 C17 3.413(2) 2_546 no
C1 H17B 2.8929 2_546 no
C2 H17B 2.9078 2_546 no
C2 C7 3.405(3) 1_655 no
C4 H23 3.0107 2_546 no
C6 H19 3.0460 2_556 no
C20 H5 2.9727 4_554 no
C21 H5 3.0310 4_554 no
H3 H22 2.4506 2_646 no
H3 H21 2.6624 2_646 no
H1O1 O1 .90(2) . no

loop_
_geom_hbond_atom_site_label_D
_geom_hbond_atom_site_label_H
_geom_hbond_atom_site_label_A
_geom_hbond_site_symmetry_A
_geom_hbond_distance_DH
_geom_hbond_distance_HA
_geom_hbond_distance_DA
_geom_hbond_angle_DHA
_geom_hbond_publ_flag
O1 H1O1 O2 ? .90(2) 2.11(2) 2.836(2) 137(2) yes
O1 H1O1 O2 3_556 .90(2) 2.34(3) 2.987(2) 129(2) yes
C7 H7 O4 2_456 .98 2.47 3.407(3) 161 yes
C17 H17A O4 2_556 .98 2.66 3.413(2) 134 yes
C4 H4 O3 4_555 .98 2.67 3.351(2) 127 yes
C21 H21 O3 1_655 .98 2.67 3.528(3) 146 yes
C7 H7 O1 2_456 .98 2.81 3.572(3) 135 yes
C6 H6 O2 4_455 .98 2.84 3.816(2) 179 yes

loop_
_geom_torsion_atom_site_label_1
_geom_torsion_atom_site_label_2
_geom_torsion_atom_site_label_3
_geom_torsion_atom_site_label_4
_geom_torsion
_geom_torsion_publ_flag
S1 C16 C15 O1 -3.2(3) no
S1 C16 C15 C14 177.30(10) no
S1 C16 C17 C9 -175.20(10) no
S1 C18 C19 C20 -177.4(2) no
S1 C18 C23 C22 177.2(2) no
O1 C15 C14 O4 .3(3) no
O1 C15 C14 C9 179.7(2) no
O1 C15 C16 C17 177.0(2) no
O2 S1 C16 C15 -9.5(2) no
O2 S1 C16 C17 170.30(10) no
O2 S1 C18 C19 -35.8(2) no
O2 S1 C18 C23 147.7(2) no
O3 S1 C16 C15 120.3(2) no
O3 S1 C16 C17 -59.9(2) no
O3 S1 C18 C19 -167.00(10) no
O3 S1 C18 C23 16.5(2) no
O4 C14 C9 C10 59.8(2) no
O4 C14 C9 C13 -51.5(2) no
O4 C14 C9 C17 -177.1(2) no
O4 C14 C15 C16 179.8(2) no
C1 C2 C3 C4 -1.0(3) no
C1 C10 C9 C13 -176.8(2) no
C1 C10 C9 C14 66.2(2) no
C1 C10 C9 C17 -50.9(2) no
C1 C10 C11 C4 -.9(3) no
C1 C10 C11 C12 177.8(2) no
C2 C1 C10 C9 179.8(2) no
C2 C1 C10 C11 .0(3) no
C2 C3 C4 C11 .0(3) no
C3 C2 C1 C10 .9(3) no
C3 C4 C11 C10 .9(3) no
C3 C4 C11 C12 -177.5(2) no
C4 C11 C10 C9 179.2(2) no
C4 C11 C12 C5 -.6(4) no
C4 C11 C12 C13 178.6(2) no
C5 C6 C7 C8 -.1(4) no
C5 C12 C11 C10 -179.1(2) no
C5 C12 C13 C8 -.8(3) no
C5 C12 C13 C9 -178.8(2) no
C6 C5 C12 C11 179.7(2) no
C6 C5 C12 C13 .6(3) no
C6 C7 C8 C13 -.1(3) no
C7 C6 C5 C12 -.1(3) no
C7 C8 C13 C9 178.2(2) no
C7 C8 C13 C12 .5(3) no
C8 C13 C9 C10 179.2(2) no
C8 C13 C9 C14 -64.6(2) no
C8 C13 C9 C17 54.4(3) no
C8 C13 C12 C11 179.9(2) no
C9 C10 C11 C12 -2.0(2) no
C9 C13 C12 C11 1.9(2) no
C9 C14 C15 C16 -.8(2) no
C9 C17 C16 C15 4.6(2) no
C10 C9 C13 C12 -2.9(2) no
C10 C9 C14 C15 -119.5(2) no
C10 C9 C17 C16 115.1(2) no
C10 C11 C12 C13 .1(2) no
C11 C10 C9 C13 3.0(2) no
C11 C10 C9 C14 -114.0(2) no
C11 C10 C9 C17 128.9(2) no
C12 C13 C9 C14 113.2(2) no
C12 C13 C9 C17 -127.8(2) no
C13 C9 C14 C15 129.10(10) no
C13 C9 C17 C16 -126.80(10) no
C14 C9 C17 C16 -4.7(2) no
C14 C15 C16 C17 -2.5(2) no
C15 C14 C9 C17 3.5(2) no
C15 C16 S1 C18 -124.3(2) no
C16 S1 C18 C19 77.0(2) no
C16 S1 C18 C23 -99.4(2) no
C17 C16 S1 C18 55.5(2) no
C18 C19 C20 C21 .7(3) no
C18 C23 C22 C21 -.3(3) no
C19 C18 C23 C22 .8(3) no
C19 C20 C21 C22 -.2(4) no
C20 C19 C18 C23 -1.0(3) no
C20 C21 C22 C23 .0(4) no

loop_
_cod_related_entry_id
_cod_related_entry_database
_cod_related_entry_code
1 ChemSpider 21135679
